data_4129071
loop_
_publ_author_name
'Ebner, Fabian'
'Wadepohl, Hubert'
'Greb, Lutz'

_publ_section_title
;
 Calix[4]pyrrole aluminate: a planar tetracoordinate aluminum(III) anion
 and its unusual Lewis acidity.
;
_journal_name_full 'Journal of the American Chemical Society'
_journal_paper_doi 10.1021/jacs.9b10628
_journal_year 2019
_chemical_formula_moiety 'C40 H60 Al Li N4 O3'
_chemical_formula_sum 'C40 H60 Al Li N4 O3'
_chemical_formula_weight 678.84
_space_group_crystal_system monoclinic
_space_group_IT_number 14
_space_group_name_Hall '-P 2ybc'
_space_group_name_H-M_alt 'P 1 21/c 1'
_atom_sites_solution_hydrogens mixed
_atom_sites_solution_primary dual
_atom_sites_solution_secondary difmap
_audit_creation_date 2019-07-11
_audit_creation_method
;
Olex2 1.2
(compiled May 29 2018 13:30:08 for OlexSys, GUI svn.r5506)
;
_cell_angle_alpha 90
_cell_angle_beta 93.94(3)
_cell_angle_gamma 90
_cell_formula_units_Z 4
_cell_length_a 10.944(2)
_cell_length_b 13.900(3)
_cell_length_c 25.428(5)
_cell_measurement_reflns_used 2041
_cell_measurement_temperature 120(1)
_cell_measurement_theta_max 48
_cell_measurement_theta_min 1.8
_cell_volume 3859.0(13)
_computing_cell_refinement 'DENZO/SCALEPACK (Bruker AXS, 1997-2009)'
_computing_data_collection 'COLLECT (Bruker AXS, 1997-2009)'
_computing_data_reduction 'DENZO/SCALEPACK (Bruker AXS, 1997-2009)'
_computing_molecular_graphics 'Olex2 (Dolomanov et al., 2009)'
_computing_publication_material 'Olex2 (Dolomanov et al., 2009)'
_computing_structure_refinement 'ShelXL (Sheldrick, 2015)'
_computing_structure_solution 'SHELXT 2018/2 (Sheldrick, 2018)'
_diffrn_ambient_temperature 120(1)
_diffrn_measured_fraction_theta_full 1.000
_diffrn_measured_fraction_theta_max 1.000
_diffrn_measurement_device_type 'NONIUS Kappa CCD'
_diffrn_radiation_probe x-ray
_diffrn_radiation_type MoK\a
_diffrn_radiation_wavelength 0.71073
_diffrn_reflns_av_R_equivalents 0.0556
_diffrn_reflns_av_unetI/netI 0.0717
_diffrn_reflns_Laue_measured_fraction_full 1.000
_diffrn_reflns_Laue_measured_fraction_max 1.000
_diffrn_reflns_limit_h_max 13
_diffrn_reflns_limit_h_min -13
_diffrn_reflns_limit_k_max 16
_diffrn_reflns_limit_k_min -16
_diffrn_reflns_limit_l_max 30
_diffrn_reflns_limit_l_min -30
_diffrn_reflns_number 13455
_diffrn_reflns_point_group_measured_fraction_full 1.000
_diffrn_reflns_point_group_measured_fraction_max 1.000
_diffrn_reflns_theta_full 25.123
_diffrn_reflns_theta_max 25.123
_diffrn_reflns_theta_min 1.865
_diffrn_source 'sealed X-ray tube'
_exptl_absorpt_coefficient_mu 0.094
_exptl_absorpt_correction_type none
_exptl_crystal_colour colourless
_exptl_crystal_density_diffrn 1.168
_exptl_crystal_description irregular
_exptl_crystal_F_000 1472
_exptl_crystal_size_max 0.45
_exptl_crystal_size_mid 0.35
_exptl_crystal_size_min 0.2
_refine_diff_density_max 1.264
_refine_diff_density_min -0.381
_refine_diff_density_rms 0.057
_refine_ls_extinction_method none
_refine_ls_goodness_of_fit_ref 1.035
_refine_ls_hydrogen_treatment mixed
_refine_ls_matrix_type full
_refine_ls_number_parameters 503
_refine_ls_number_reflns 6882
_refine_ls_number_restraints 173
_refine_ls_restrained_S_all 1.039
_refine_ls_R_factor_all 0.1252
_refine_ls_R_factor_gt 0.0653
_refine_ls_shift/su_max 0.000
_refine_ls_shift/su_mean 0.000
_refine_ls_structure_factor_coef Fsqd
_refine_ls_weighting_details 'w=1/[\s^2^(Fo^2^)+(0.1126P)^2^+1.1118P] where P=(Fo^2^+2Fc^2^)/3'
_refine_ls_weighting_scheme calc
_refine_ls_wR_factor_gt 0.1735
_refine_ls_wR_factor_ref 0.2066
_reflns_Friedel_coverage 0.000
_reflns_number_gt 3987
_reflns_number_total 6882
_reflns_threshold_expression 'I > 2\s(I)'
_cod_data_source_file ja9b10628_si_003.cif
_cod_data_source_block fe425_3
_cod_original_cell_volume 3859.0(14)
_cod_original_sg_symbol_H-M 'P 21/c'
_cod_database_code 4129071
_shelx_shelxl_version_number 2018/3
_shelx_space_group_comment
;
The symmetry employed for this shelxl refinement is uniquely defined
by the following loop, which should always be used as a source of
symmetry information in preference to the above space-group names.
They are only intended as comments.
;
_shelx_estimated_absorpt_t_max 0.981
_shelx_estimated_absorpt_t_min 0.959
_olex2_refinement_description
;
1. Fixed Uiso
 At 1.2 times of:
  All C(H) groups, All C(H,H) groups
 At 1.5 times of:
  All C(H,H,H) groups
2. Restrained distances
 O51-C51A \\sim O51-C51B \\sim O51-C54A \\sim O51-C54B
 with sigma of 0.02
 C51A-C52A \\sim C52A-C53A \\sim C53A-C54A \\sim C51B-C52B \\sim C52B-C53B
\\sim C53B-C54B
 with sigma of 0.02
 O51-C52A \\sim O51-C53A \\sim O51-C52B \\sim O51-C53B
 with sigma of 0.04
 C52A-C54A \\sim C51A-C53A \\sim C52B-C54B \\sim C51B-C53B
 with sigma of 0.04
3. Uiso/Uaniso restraints and constraints
C1 \\sim C2 \\sim C3 \\sim C4 \\sim C5 \\sim C6 \\sim C7 \\sim C8 \\sim C9
\\sim C10 \\sim C11 \\sim C12 \\sim C13 \\sim C14 \\sim C15 \\sim C16 \\sim C17
\\sim C18 \\sim C19 \\sim C20 \\sim C21 \\sim C22 \\sim C23 \\sim C24 \\sim C25
\\sim C26 \\sim C27 \\sim C28 \\sim C31 \\sim C32 \\sim C33 \\sim C34 \\sim C41
\\sim C42 \\sim C43 \\sim C44 \\sim C51A \\sim C52A \\sim C53A \\sim C54A \\sim
C51B \\sim C52B \\sim C53B \\sim C54B \\sim O31 \\sim O41 \\sim O51: within 1A
with sigma of 0.01 and sigma for terminal atoms of 0.01
4. Rigid body (RIGU) restrains
 O31, C31, C32, C33, C34, O41, C41, C42, C43, C44, O51, C51A, C52A, C53A, C54A,
  C51B, C52B, C53B, C54B
 with sigma for 1-2 distances of 0.004 and sigma for 1-3 distances of 0.004
5. Same fragment restrains
{O31, C34, C33, C32, C31} sigma for 1-2: 0.02, 1-3: 0.04
as
{O31, C31, C32, C33, C34}
{O41, C44, C43, C42, C41} sigma for 1-2: 0.02, 1-3: 0.04
as
{O41, C41, C42, C43, C44}
6. Others
 Sof(C51B)=Sof(H51C)=Sof(H51D)=Sof(C52B)=Sof(H52C)=Sof(H52D)=Sof(C53B)=
 Sof(H53C)=Sof(H53D)=Sof(C54B)=Sof(H54C)=Sof(H54D)=1-FVAR(1)
 Sof(C51A)=Sof(H51A)=Sof(H51B)=Sof(C52A)=Sof(H52A)=Sof(H52B)=Sof(C53A)=
 Sof(H53A)=Sof(H53B)=Sof(C54A)=Sof(H54A)=Sof(H54B)=FVAR(1)
7.a Secondary CH2 refined with riding coordinates:
 C31(H31A,H31B), C32(H32A,H32B), C33(H33A,H33B), C34(H34A,H34B), C41(H41A,
 H41B), C42(H42A,H42B), C43(H43A,H43B), C44(H44A,H44B), C51A(H51A,H51B),
 C52A(H52A,H52B), C53A(H53A,H53B), C54A(H54A,H54B), C51B(H51C,H51D), C52B(H52C,
 H52D), C53B(H53C,H53D), C54B(H54C,H54D)
7.b Aromatic/amide H refined with riding coordinates:
 C2(H2), C3(H3A), C7(H7), C8(H8), C12(H12), C13(H13), C17(H17), C18(H18)
7.c Idealised Me refined as rotating group:
 C21(H21A,H21B,H21C), C22(H22A,H22B,H22C), C23(H23A,H23B,H23C), C24(H24A,H24B,
 H24C), C25(H25A,H25B,H25C), C26(H26A,H26B,H26C), C27(H27A,H27B,H27C), C28(H28A,
 H28B,H28C)
;
_olex2_submission_special_instructions 'No special instructions were received'

loop_
_space_group_symop_operation_xyz
'x, y, z'
'-x, y+1/2, -z+1/2'
'-x, -y, -z'
'x, -y-1/2, z-1/2'

loop_
_atom_site_label
_atom_site_type_symbol
_atom_site_fract_x
_atom_site_fract_y
_atom_site_fract_z
_atom_site_U_iso_or_equiv
_atom_site_adp_type
_atom_site_occupancy
_atom_site_site_symmetry_order
_atom_site_calc_flag
_atom_site_refinement_flags_posn
_atom_site_refinement_flags_adp
_atom_site_refinement_flags_occupancy
_atom_site_disorder_assembly
_atom_site_disorder_group
Al1 Al 0.34489(8) 0.26848(7) 0.62673(4) 0.0316(3) Uani 1 1 d . . . . .
N1 N 0.2095(2) 0.32938(18) 0.59003(10) 0.0320(6) Uani 1 1 d . . . . .
N2 N 0.2849(2) 0.14105(18) 0.62519(10) 0.0322(6) Uani 1 1 d . . . . .
N3 N 0.2601(3) 0.1918(2) 0.75699(11) 0.0340(7) Uani 1 1 d . . . . .
N4 N 0.1937(3) 0.4083(2) 0.72016(10) 0.0341(7) Uani 1 1 d . . . . .
C1 C 0.1552(3) 0.4205(2) 0.59144(12) 0.0342(8) Uani 1 1 d . U . . .
C2 C 0.0630(3) 0.4253(3) 0.55265(13) 0.0470(9) Uani 1 1 d . U . . .
H2 H 0.011817 0.479372 0.544768 0.056 Uiso 1 1 calc R . . . .
C3 C 0.0567(3) 0.3354(3) 0.52612(14) 0.0460(9) Uani 1 1 d . U . . .
H3A H 0.000886 0.318218 0.497377 0.055 Uiso 1 1 calc R . . . .
C4 C 0.1458(3) 0.2785(2) 0.54971(12) 0.0327(7) Uani 1 1 d . U . . .
C5 C 0.1779(3) 0.1757(2) 0.53598(13) 0.0365(8) Uani 1 1 d . U . . .
C6 C 0.2000(3) 0.1140(2) 0.58491(13) 0.0344(8) Uani 1 1 d . U . . .
C7 C 0.1503(3) 0.0275(2) 0.59647(14) 0.0411(9) Uani 1 1 d . U . . .
H7 H 0.089366 -0.006602 0.575588 0.049 Uiso 1 1 calc R . . . .
C8 C 0.2071(3) -0.0020(2) 0.64590(14) 0.0408(9) Uani 1 1 d . U . . .
H8 H 0.191289 -0.059948 0.664000 0.049 Uiso 1 1 calc R . . . .
C9 C 0.2879(3) 0.0676(2) 0.66257(13) 0.0336(8) Uani 1 1 d . U . . .
C10 C 0.3796(3) 0.0654(2) 0.71037(13) 0.0369(8) Uani 1 1 d . U . . .
C11 C 0.3695(3) 0.1495(2) 0.74727(13) 0.0367(8) Uani 1 1 d . U . . .
C12 C 0.4578(3) 0.1966(3) 0.77883(14) 0.0447(9) Uani 1 1 d . U . . .
H12 H 0.542967 0.182758 0.781214 0.054 Uiso 1 1 calc R . . . .
C13 C 0.3997(3) 0.2692(3) 0.80704(13) 0.0413(9) Uani 1 1 d . U . . .
H13 H 0.439062 0.312587 0.831621 0.050 Uiso 1 1 calc R . . . .
C14 C 0.2766(3) 0.2662(2) 0.79276(12) 0.0343(8) Uani 1 1 d . U . . .
C15 C 0.1733(3) 0.3297(2) 0.80840(12) 0.0349(8) Uani 1 1 d . U . . .
C16 C 0.1229(3) 0.3881(2) 0.76109(12) 0.0333(8) Uani 1 1 d . U . . .
C17 C 0.0164(3) 0.4384(3) 0.75193(14) 0.0439(9) Uani 1 1 d . U . . .
H17 H -0.050186 0.439517 0.774032 0.053 Uiso 1 1 calc R . . . .
C18 C 0.0224(3) 0.4883(3) 0.70409(14) 0.0465(9) Uani 1 1 d . U . . .
H18 H -0.039587 0.528733 0.688169 0.056 Uiso 1 1 calc R . . . .
C19 C 0.1327(3) 0.4686(2) 0.68442(13) 0.0368(8) Uani 1 1 d . U . . .
C20 C 0.1857(3) 0.4971(2) 0.63310(13) 0.0397(8) Uani 1 1 d . U . . .
C21 C 0.2927(3) 0.1745(3) 0.50339(14) 0.0431(9) Uani 1 1 d . U . . .
H21A H 0.362812 0.201147 0.524651 0.065 Uiso 1 1 calc GR . . . .
H21B H 0.277066 0.213450 0.471518 0.065 Uiso 1 1 calc GR . . . .
H21C H 0.310862 0.108168 0.493450 0.065 Uiso 1 1 calc GR . . . .
C22 C 0.0724(3) 0.1317(3) 0.50031(14) 0.0492(10) Uani 1 1 d . U . . .
H22A H 0.093300 0.065559 0.491158 0.074 Uiso 1 1 calc GR . . . .
H22B H 0.059756 0.170075 0.468045 0.074 Uiso 1 1 calc GR . . . .
H22C H -0.002888 0.131723 0.519088 0.074 Uiso 1 1 calc GR . . . .
C23 C 0.5100(3) 0.0617(3) 0.69020(16) 0.0519(10) Uani 1 1 d . U . . .
H23A H 0.525916 0.121255 0.671218 0.078 Uiso 1 1 calc GR . . . .
H23B H 0.516135 0.006678 0.666407 0.078 Uiso 1 1 calc GR . . . .
H23C H 0.570502 0.054765 0.720216 0.078 Uiso 1 1 calc GR . . . .
C24 C 0.3601(3) -0.0280(3) 0.74221(15) 0.0503(10) Uani 1 1 d . U . . .
H24A H 0.420964 -0.031143 0.772270 0.075 Uiso 1 1 calc GR . . . .
H24B H 0.369258 -0.084064 0.719446 0.075 Uiso 1 1 calc GR . . . .
H24C H 0.277618 -0.027773 0.755023 0.075 Uiso 1 1 calc GR . . . .
C25 C 0.2196(3) 0.3999(3) 0.85154(13) 0.0455(9) Uani 1 1 d . U . . .
H25A H 0.279050 0.444046 0.837462 0.068 Uiso 1 1 calc GR . . . .
H25B H 0.258978 0.363892 0.881217 0.068 Uiso 1 1 calc GR . . . .
H25C H 0.150481 0.436686 0.863614 0.068 Uiso 1 1 calc GR . . . .
C26 C 0.0702(3) 0.2682(3) 0.83031(14) 0.0434(9) Uani 1 1 d . U . . .
H26A H 0.002701 0.310248 0.839201 0.065 Uiso 1 1 calc GR . . . .
H26B H 0.102344 0.234026 0.862006 0.065 Uiso 1 1 calc GR . . . .
H26C H 0.040182 0.221506 0.803584 0.065 Uiso 1 1 calc GR . . . .
C27 C 0.3249(4) 0.5150(3) 0.64050(15) 0.0528(10) Uani 1 1 d . U . . .
H27A H 0.366448 0.455201 0.651634 0.079 Uiso 1 1 calc GR . . . .
H27B H 0.341537 0.564526 0.667483 0.079 Uiso 1 1 calc GR . . . .
H27C H 0.355125 0.536674 0.607098 0.079 Uiso 1 1 calc GR . . . .
C28 C 0.1245(4) 0.5924(3) 0.61496(15) 0.0584(11) Uani 1 1 d . U . . .
H28A H 0.151076 0.609866 0.580189 0.088 Uiso 1 1 calc GR . . . .
H28B H 0.148274 0.643291 0.640319 0.088 Uiso 1 1 calc GR . . . .
H28C H 0.035311 0.584709 0.612837 0.088 Uiso 1 1 calc GR . . . .
O31 O 0.7503(2) 0.23933(19) 0.63337(10) 0.0531(7) Uani 1 1 d D U . . .
C31 C 0.8685(3) 0.1987(4) 0.62318(17) 0.0674(12) Uani 1 1 d D U . . .
H31A H 0.910752 0.239929 0.598391 0.081 Uiso 1 1 calc R . . . .
H31B H 0.858292 0.133627 0.607654 0.081 Uiso 1 1 calc R . . . .
C32 C 0.9406(4) 0.1938(3) 0.67534(19) 0.0696(13) Uani 1 1 d D U . . .
H32A H 0.993226 0.251183 0.681396 0.084 Uiso 1 1 calc R . . . .
H32B H 0.992033 0.135131 0.678257 0.084 Uiso 1 1 calc R . . . .
C33 C 0.8376(4) 0.1907(4) 0.71376(18) 0.0769(14) Uani 1 1 d D U . . .
H33A H 0.801794 0.125502 0.715743 0.092 Uiso 1 1 calc R . . . .
H33B H 0.867244 0.211875 0.749562 0.092 Uiso 1 1 calc R . . . .
C34 C 0.7488(3) 0.2601(3) 0.68861(16) 0.0582(11) Uani 1 1 d D U . . .
H34A H 0.665984 0.250060 0.701093 0.070 Uiso 1 1 calc R . . . .
H34B H 0.774629 0.327158 0.696225 0.070 Uiso 1 1 calc R . . . .
O41 O 0.6501(2) 0.20667(18) 0.51656(10) 0.0545(7) Uani 1 1 d D U . . .
C41 C 0.6937(6) 0.2436(4) 0.46929(18) 0.103(2) Uani 1 1 d D U . . .
H41A H 0.675408 0.313255 0.466891 0.124 Uiso 1 1 calc R . . . .
H41B H 0.783794 0.235758 0.470460 0.124 Uiso 1 1 calc R . . . .
C42 C 0.6413(6) 0.1976(4) 0.4245(2) 0.1049(19) Uani 1 1 d D U . . .
H42A H 0.702754 0.184609 0.398589 0.126 Uiso 1 1 calc R . . . .
H42B H 0.573352 0.235939 0.407408 0.126 Uiso 1 1 calc R . . . .
C43 C 0.5925(5) 0.1003(4) 0.4490(2) 0.1010(18) Uani 1 1 d D U . . .
H43A H 0.502368 0.095333 0.442874 0.121 Uiso 1 1 calc R . . . .
H43B H 0.630475 0.043619 0.433140 0.121 Uiso 1 1 calc R . . . .
C44 C 0.6298(4) 0.1062(3) 0.50864(18) 0.0672(12) Uani 1 1 d D U . . .
H44A H 0.563534 0.082466 0.529851 0.081 Uiso 1 1 calc R . . . .
H44B H 0.705298 0.068810 0.517757 0.081 Uiso 1 1 calc R . . . .
O51 O 0.6616(2) 0.41565(19) 0.56659(11) 0.0620(8) Uani 1 1 d D U . . .
C51A C 0.7523(14) 0.4650(8) 0.5429(7) 0.117(8) Uani 0.404(7) 1 d D U P A 1
H51A H 0.727842 0.475824 0.505127 0.141 Uiso 0.404(7) 1 calc R . P A 1
H51B H 0.829403 0.427593 0.545482 0.141 Uiso 0.404(7) 1 calc R . P A 1
C52A C 0.7701(13) 0.5581(10) 0.5704(9) 0.103(4) Uani 0.404(7) 1 d D U P A 1
H52A H 0.833287 0.553078 0.600027 0.123 Uiso 0.404(7) 1 calc R . P A 1
H52B H 0.793955 0.609091 0.545927 0.123 Uiso 0.404(7) 1 calc R . P A 1
C53A C 0.6509(15) 0.5768(8) 0.5891(9) 0.101(4) Uani 0.404(7) 1 d D U P A 1
H53A H 0.599779 0.614264 0.562795 0.121 Uiso 0.404(7) 1 calc R . P A 1
H53B H 0.658370 0.613265 0.622629 0.121 Uiso 0.404(7) 1 calc R . P A 1
C54A C 0.5974(15) 0.4820(8) 0.5970(7) 0.127(8) Uani 0.404(7) 1 d D U P A 1
H54A H 0.606029 0.464084 0.634743 0.153 Uiso 0.404(7) 1 calc R . P A 1
H54B H 0.509244 0.482212 0.585285 0.153 Uiso 0.404(7) 1 calc R . P A 1
C51B C 0.6148(17) 0.4724(6) 0.5266(4) 0.155(7) Uani 0.596(7) 1 d D U P A 2
H51C H 0.525100 0.462505 0.521761 0.186 Uiso 0.596(7) 1 calc R . P A 2
H51D H 0.651021 0.453819 0.493476 0.186 Uiso 0.596(7) 1 calc R . P A 2
C52B C 0.6398(12) 0.5715(6) 0.5375(6) 0.142(5) Uani 0.596(7) 1 d D U P A 2
H52C H 0.563222 0.606110 0.543978 0.170 Uiso 0.596(7) 1 calc R . P A 2
H52D H 0.677010 0.602069 0.507250 0.170 Uiso 0.596(7) 1 calc R . P A 2
C53B C 0.7249(11) 0.5743(6) 0.5845(5) 0.104(3) Uani 0.596(7) 1 d D U P A 2
H53C H 0.695503 0.619605 0.610821 0.125 Uiso 0.596(7) 1 calc R . P A 2
H53D H 0.807262 0.594950 0.575138 0.125 Uiso 0.596(7) 1 calc R . P A 2
C54B C 0.7291(9) 0.4754(5) 0.6055(3) 0.085(3) Uani 0.596(7) 1 d D U P A 2
H54C H 0.814956 0.453073 0.610931 0.102 Uiso 0.596(7) 1 calc R . P A 2
H54D H 0.690885 0.472711 0.639617 0.102 Uiso 0.596(7) 1 calc R . P A 2
Li1 Li 0.6329(5) 0.2817(4) 0.5788(2) 0.0457(14) Uani 1 1 d . . . . .
H3 H 0.191(3) 0.179(2) 0.7404(13) 0.033(9) Uiso 1 1 d . . . . .
H4 H 0.263(3) 0.382(2) 0.7173(12) 0.030(9) Uiso 1 1 d . . . . .
HA H 0.466(2) 0.274(2) 0.5943(11) 0.029(8) Uiso 1 1 d . . . . .
H1 H 0.379(2) 0.309(2) 0.6818(11) 0.027(8) Uiso 1 1 d . . . . .

loop_
_atom_site_aniso_label
_atom_site_aniso_U_11
_atom_site_aniso_U_22
_atom_site_aniso_U_33
_atom_site_aniso_U_23
_atom_site_aniso_U_13
_atom_site_aniso_U_12
Al1 0.0289(5) 0.0321(6) 0.0335(6) 0.0029(4) 0.0005(4) -0.0013(4)
N1 0.0382(14) 0.0299(15) 0.0275(15) 0.0013(12) 0.0006(12) -0.0005(12)
N2 0.0298(13) 0.0318(15) 0.0352(16) 0.0021(13) 0.0033(12) 0.0028(12)
N3 0.0280(15) 0.0380(17) 0.0355(17) 0.0050(13) -0.0004(13) -0.0008(13)
N4 0.0403(16) 0.0347(17) 0.0270(16) 0.0011(13) 0.0010(13) 0.0025(14)
C1 0.0474(19) 0.0317(19) 0.0230(17) 0.0059(14) 0.0000(15) 0.0053(15)
C2 0.061(2) 0.042(2) 0.036(2) 0.0021(17) -0.0064(18) 0.0202(18)
C3 0.048(2) 0.055(2) 0.033(2) -0.0022(18) -0.0097(16) 0.0073(18)
C4 0.0342(17) 0.0371(19) 0.0265(17) 0.0017(15) 0.0007(14) -0.0001(15)
C5 0.0416(18) 0.037(2) 0.0309(19) -0.0060(15) 0.0016(15) -0.0040(15)
C6 0.0362(17) 0.036(2) 0.0314(19) -0.0051(15) 0.0076(15) 0.0004(15)
C7 0.050(2) 0.035(2) 0.039(2) -0.0074(16) 0.0067(17) -0.0104(17)
C8 0.051(2) 0.0313(19) 0.041(2) 0.0006(16) 0.0167(17) -0.0004(16)
C9 0.0335(17) 0.0267(18) 0.042(2) 0.0004(15) 0.0089(15) 0.0038(14)
C10 0.0310(17) 0.0341(19) 0.046(2) 0.0088(16) 0.0030(15) 0.0042(15)
C11 0.0345(18) 0.038(2) 0.038(2) 0.0124(16) 0.0017(15) 0.0048(15)
C12 0.0291(17) 0.057(2) 0.047(2) 0.0106(19) -0.0069(16) 0.0013(17)
C13 0.0412(19) 0.048(2) 0.033(2) 0.0060(17) -0.0082(16) -0.0061(17)
C14 0.0411(18) 0.0352(19) 0.0261(18) 0.0049(15) -0.0020(14) -0.0060(15)
C15 0.0384(17) 0.0361(19) 0.0304(18) 0.0030(15) 0.0032(14) -0.0042(15)
C16 0.0411(18) 0.0316(18) 0.0277(18) -0.0013(14) 0.0046(15) -0.0038(15)
C17 0.049(2) 0.047(2) 0.037(2) -0.0038(17) 0.0084(16) 0.0077(18)
C18 0.057(2) 0.047(2) 0.035(2) 0.0001(17) -0.0025(17) 0.0174(18)
C19 0.054(2) 0.0270(18) 0.0288(19) 0.0003(15) -0.0001(16) 0.0039(16)
C20 0.059(2) 0.0276(18) 0.0325(19) 0.0052(15) 0.0010(16) 0.0034(16)
C21 0.052(2) 0.040(2) 0.037(2) -0.0065(16) 0.0092(17) -0.0011(17)
C22 0.057(2) 0.051(2) 0.039(2) -0.0088(18) -0.0034(18) -0.0078(19)
C23 0.0362(19) 0.055(2) 0.065(3) 0.007(2) 0.0058(18) 0.0112(18)
C24 0.053(2) 0.042(2) 0.055(2) 0.0151(19) 0.0034(19) 0.0081(18)
C25 0.056(2) 0.050(2) 0.0301(19) -0.0016(17) 0.0022(17) -0.0099(18)
C26 0.046(2) 0.044(2) 0.041(2) 0.0064(17) 0.0071(16) -0.0054(17)
C27 0.080(3) 0.040(2) 0.038(2) 0.0064(17) 0.0047(19) -0.017(2)
C28 0.105(3) 0.034(2) 0.036(2) 0.0064(17) 0.004(2) 0.012(2)
O31 0.0395(13) 0.0700(18) 0.0503(16) -0.0101(13) 0.0056(12) 0.0124(12)
C31 0.051(2) 0.079(3) 0.073(3) -0.005(2) 0.014(2) 0.022(2)
C32 0.047(2) 0.065(3) 0.094(3) -0.018(3) -0.015(2) 0.010(2)
C33 0.065(3) 0.099(4) 0.064(3) -0.008(3) -0.014(2) 0.002(3)
C34 0.043(2) 0.075(3) 0.056(3) -0.023(2) 0.0018(18) -0.0015(19)
O41 0.0650(16) 0.0531(16) 0.0474(16) -0.0095(13) 0.0186(13) -0.0147(13)
C41 0.148(5) 0.112(4) 0.054(3) -0.008(3) 0.030(3) -0.056(4)
C42 0.147(5) 0.111(4) 0.057(3) -0.015(3) 0.004(3) -0.032(4)
C43 0.075(3) 0.122(4) 0.107(4) -0.049(4) 0.013(3) -0.014(3)
C44 0.075(3) 0.051(2) 0.079(3) -0.025(2) 0.027(2) -0.012(2)
O51 0.0733(18) 0.0458(16) 0.0687(19) -0.0085(14) 0.0188(15) -0.0203(14)
C51A 0.111(11) 0.048(7) 0.207(18) -0.048(8) 0.112(12) -0.040(7)
C52A 0.079(9) 0.062(7) 0.175(11) -0.046(7) 0.067(8) -0.027(6)
C53A 0.082(9) 0.059(6) 0.170(10) -0.043(7) 0.066(9) -0.016(7)
C54A 0.142(14) 0.070(7) 0.184(17) -0.044(9) 0.110(13) -0.043(8)
C51B 0.31(2) 0.053(5) 0.089(7) 0.008(5) -0.052(9) -0.010(8)
C52B 0.145(10) 0.051(5) 0.227(14) 0.023(7) -0.011(9) -0.016(6)
C53B 0.086(9) 0.054(4) 0.179(9) -0.046(5) 0.053(7) -0.025(6)
C54B 0.103(7) 0.066(5) 0.086(6) -0.027(4) 0.003(5) -0.032(5)
Li1 0.045(3) 0.043(4) 0.049(4) 0.003(3) 0.007(3) -0.002(3)

loop_
_atom_type_symbol
_atom_type_description
_atom_type_scat_dispersion_real
_atom_type_scat_dispersion_imag
_atom_type_scat_source
C C 0.0033 0.0016 'International Tables Vol C Tables 4.2.6.8 and 6.1.1.4'
H H 0.0000 0.0000 'International Tables Vol C Tables 4.2.6.8 and 6.1.1.4'
Al Al 0.0645 0.0514 'International Tables Vol C Tables 4.2.6.8 and 6.1.1.4'
Li Li -0.0003 0.0001 'International Tables Vol C Tables 4.2.6.8 and 6.1.1.4'
N N 0.0061 0.0033 'International Tables Vol C Tables 4.2.6.8 and 6.1.1.4'
O O 0.0106 0.0060 'International Tables Vol C Tables 4.2.6.8 and 6.1.1.4'

loop_
_geom_angle_atom_site_label_1
_geom_angle_atom_site_label_2
_geom_angle_atom_site_label_3
_geom_angle
N1 Al1 HA 111.6(10)
N1 Al1 H1 114.8(10)
N2 Al1 N1 98.62(11)
N2 Al1 HA 109.4(10)
N2 Al1 H1 115.2(10)
HA Al1 H1 107.1(14)
C1 N1 Al1 135.2(2)
C4 N1 Al1 118.1(2)
C4 N1 C1 106.6(2)
C6 N2 Al1 118.9(2)
C6 N2 C9 106.8(3)
C9 N2 Al1 132.9(2)
C11 N3 C14 111.3(3)
C11 N3 H3 125(2)
C14 N3 H3 123(2)
C16 N4 C19 110.6(3)
C16 N4 H4 122(2)
C19 N4 H4 127(2)
N1 C1 C20 125.2(3)
C2 C1 N1 108.6(3)
C2 C1 C20 125.8(3)
C1 C2 H2 126.0
C1 C2 C3 108.1(3)
C3 C2 H2 126.0
C2 C3 H3A 126.5
C4 C3 C2 107.0(3)
C4 C3 H3A 126.5
N1 C4 C5 122.4(3)
C3 C4 N1 109.7(3)
C3 C4 C5 127.9(3)
C4 C5 C21 109.9(3)
C4 C5 C22 109.4(3)
C6 C5 C4 111.7(3)
C6 C5 C21 110.0(3)
C6 C5 C22 109.2(3)
C22 C5 C21 106.4(3)
N2 C6 C5 120.9(3)
C7 C6 N2 109.7(3)
C7 C6 C5 129.3(3)
C6 C7 H7 126.6
C6 C7 C8 106.7(3)
C8 C7 H7 126.6
C7 C8 H8 126.1
C9 C8 C7 107.8(3)
C9 C8 H8 126.1
N2 C9 C10 122.9(3)
C8 C9 N2 108.9(3)
C8 C9 C10 127.9(3)
C9 C10 C23 107.9(3)
C9 C10 C24 109.1(3)
C11 C10 C9 114.1(3)
C11 C10 C23 109.9(3)
C11 C10 C24 107.8(3)
C23 C10 C24 107.9(3)
N3 C11 C10 123.2(3)
N3 C11 C12 106.1(3)
C12 C11 C10 130.7(3)
C11 C12 H12 125.9
C11 C12 C13 108.2(3)
C13 C12 H12 125.9
C12 C13 H13 125.9
C14 C13 C12 108.1(3)
C14 C13 H13 125.9
N3 C14 C15 123.1(3)
C13 C14 N3 106.2(3)
C13 C14 C15 130.7(3)
C14 C15 C16 109.9(3)
C14 C15 C25 110.2(3)
C14 C15 C26 110.5(3)
C16 C15 C25 108.1(3)
C16 C15 C26 110.1(3)
C25 C15 C26 107.9(3)
N4 C16 C15 121.1(3)
C17 C16 N4 106.7(3)
C17 C16 C15 131.8(3)
C16 C17 H17 126.0
C16 C17 C18 108.0(3)
C18 C17 H17 126.0
C17 C18 H18 125.9
C19 C18 C17 108.3(3)
C19 C18 H18 125.9
N4 C19 C20 122.1(3)
C18 C19 N4 106.4(3)
C18 C19 C20 131.5(3)
C1 C20 C27 111.4(3)
C1 C20 C28 108.8(3)
C19 C20 C1 109.7(3)
C19 C20 C27 111.7(3)
C19 C20 C28 107.4(3)
C28 C20 C27 107.6(3)
C5 C21 H21A 109.5
C5 C21 H21B 109.5
C5 C21 H21C 109.5
H21A C21 H21B 109.5
H21A C21 H21C 109.5
H21B C21 H21C 109.5
C5 C22 H22A 109.5
C5 C22 H22B 109.5
C5 C22 H22C 109.5
H22A C22 H22B 109.5
H22A C22 H22C 109.5
H22B C22 H22C 109.5
C10 C23 H23A 109.5
C10 C23 H23B 109.5
C10 C23 H23C 109.5
H23A C23 H23B 109.5
H23A C23 H23C 109.5
H23B C23 H23C 109.5
C10 C24 H24A 109.5
C10 C24 H24B 109.5
C10 C24 H24C 109.5
H24A C24 H24B 109.5
H24A C24 H24C 109.5
H24B C24 H24C 109.5
C15 C25 H25A 109.5
C15 C25 H25B 109.5
C15 C25 H25C 109.5
H25A C25 H25B 109.5
H25A C25 H25C 109.5
H25B C25 H25C 109.5
C15 C26 H26A 109.5
C15 C26 H26B 109.5
C15 C26 H26C 109.5
H26A C26 H26B 109.5
H26A C26 H26C 109.5
H26B C26 H26C 109.5
C20 C27 H27A 109.5
C20 C27 H27B 109.5
C20 C27 H27C 109.5
H27A C27 H27B 109.5
H27A C27 H27C 109.5
H27B C27 H27C 109.5
C20 C28 H28A 109.5
C20 C28 H28B 109.5
C20 C28 H28C 109.5
H28A C28 H28B 109.5
H28A C28 H28C 109.5
H28B C28 H28C 109.5
C31 O31 Li1 123.5(3)
C34 O31 C31 108.9(3)
C34 O31 Li1 126.5(3)
O31 C31 H31A 110.5
O31 C31 H31B 110.5
O31 C31 C32 106.4(3)
H31A C31 H31B 108.6
C32 C31 H31A 110.5
C32 C31 H31B 110.5
C31 C32 H32A 111.5
C31 C32 H32B 111.5
C31 C32 C33 101.4(3)
H32A C32 H32B 109.3
C33 C32 H32A 111.5
C33 C32 H32B 111.5
C32 C33 H33A 111.5
C32 C33 H33B 111.5
H33A C33 H33B 109.3
C34 C33 C32 101.3(4)
C34 C33 H33A 111.5
C34 C33 H33B 111.5
O31 C34 C33 103.9(3)
O31 C34 H34A 111.0
O31 C34 H34B 111.0
C33 C34 H34A 111.0
C33 C34 H34B 111.0
H34A C34 H34B 109.0
C41 O41 C44 107.0(3)
C41 O41 Li1 124.1(3)
C44 O41 Li1 128.8(3)
O41 C41 H41A 109.1
O41 C41 H41B 109.1
H41A C41 H41B 107.8
C42 C41 O41 112.5(4)
C42 C41 H41A 109.1
C42 C41 H41B 109.1
C41 C42 H42A 111.5
C41 C42 H42B 111.5
C41 C42 C43 101.4(4)
H42A C42 H42B 109.3
C43 C42 H42A 111.5
C43 C42 H42B 111.5
C42 C43 H43A 110.7
C42 C43 H43B 110.7
H43A C43 H43B 108.8
C44 C43 C42 105.4(4)
C44 C43 H43A 110.7
C44 C43 H43B 110.7
O41 C44 C43 102.7(4)
O41 C44 H44A 111.2
O41 C44 H44B 111.2
C43 C44 H44A 111.2
C43 C44 H44B 111.2
H44A C44 H44B 109.1
C51A O51 C54A 108.2(7)
C51A O51 Li1 133.3(6)
C54A O51 Li1 116.7(5)
C51B O51 C54B 109.0(6)
C51B O51 Li1 128.8(5)
C54B O51 Li1 121.7(4)
O51 C51A H51A 110.2
O51 C51A H51B 110.2
O51 C51A C52A 107.7(9)
H51A C51A H51B 108.5
C52A C51A H51A 110.2
C52A C51A H51B 110.2
C51A C52A H52A 111.2
C51A C52A H52B 111.2
H52A C52A H52B 109.1
C53A C52A C51A 102.8(10)
C53A C52A H52A 111.2
C53A C52A H52B 111.2
C52A C53A H53A 110.7
C52A C53A H53B 110.7
C52A C53A C54A 105.2(11)
H53A C53A H53B 108.8
C54A C53A H53A 110.7
C54A C53A H53B 110.7
O51 C54A C53A 107.1(8)
O51 C54A H54A 110.3
O51 C54A H54B 110.3
C53A C54A H54A 110.3
C53A C54A H54B 110.3
H54A C54A H54B 108.6
O51 C51B H51C 109.4
O51 C51B H51D 109.4
O51 C51B C52B 111.0(8)
H51C C51B H51D 108.0
C52B C51B H51C 109.4
C52B C51B H51D 109.4
C51B C52B H52C 110.4
C51B C52B H52D 110.4
C51B C52B C53B 106.6(8)
H52C C52B H52D 108.6
C53B C52B H52C 110.4
C53B C52B H52D 110.4
C52B C53B H53C 110.6
C52B C53B H53D 110.6
C52B C53B C54B 105.9(7)
H53C C53B H53D 108.7
C54B C53B H53C 110.6
C54B C53B H53D 110.6
O51 C54B C53B 106.5(7)
O51 C54B H54C 110.4
O51 C54B H54D 110.4
C53B C54B H54C 110.4
C53B C54B H54D 110.4
H54C C54B H54D 108.6
O31 Li1 HA 116.1(9)
O41 Li1 O31 109.4(3)
O41 Li1 O51 111.6(3)
O41 Li1 HA 107.0(9)
O51 Li1 O31 107.9(3)
O51 Li1 HA 105.0(9)

loop_
_geom_bond_atom_site_label_1
_geom_bond_atom_site_label_2
_geom_bond_distance
Al1 N1 1.895(3)
Al1 N2 1.888(3)
Al1 HA 1.61(3)
Al1 H1 1.53(3)
N1 C1 1.401(4)
N1 C4 1.392(4)
N2 C6 1.387(4)
N2 C9 1.393(4)
N3 C11 1.372(4)
N3 C14 1.380(4)
N3 H3 0.86(3)
N4 C16 1.369(4)
N4 C19 1.375(4)
N4 H4 0.85(3)
C1 C2 1.364(5)
C1 C20 1.522(5)
C2 H2 0.9500
C2 C3 1.419(5)
C3 H3A 0.9500
C3 C4 1.363(5)
C4 C5 1.518(5)
C5 C6 1.517(5)
C5 C21 1.553(5)
C5 C22 1.544(5)
C6 C7 1.360(5)
C7 H7 0.9500
C7 C8 1.424(5)
C8 H8 0.9500
C8 C9 1.359(5)
C9 C10 1.522(5)
C10 C11 1.508(5)
C10 C23 1.551(4)
C10 C24 1.552(5)
C11 C12 1.379(5)
C12 H12 0.9500
C12 C13 1.414(5)
C13 H13 0.9500
C13 C14 1.372(4)
C14 C15 1.508(5)
C15 C16 1.523(4)
C15 C25 1.528(5)
C15 C26 1.550(4)
C16 C17 1.366(5)
C17 H17 0.9500
C17 C18 1.406(5)
C18 H18 0.9500
C18 C19 1.366(5)
C19 C20 1.517(5)
C20 C27 1.542(5)
C20 C28 1.541(5)
C21 H21A 0.9800
C21 H21B 0.9800
C21 H21C 0.9800
C22 H22A 0.9800
C22 H22B 0.9800
C22 H22C 0.9800
C23 H23A 0.9800
C23 H23B 0.9800
C23 H23C 0.9800
C24 H24A 0.9800
C24 H24B 0.9800
C24 H24C 0.9800
C25 H25A 0.9800
C25 H25B 0.9800
C25 H25C 0.9800
C26 H26A 0.9800
C26 H26B 0.9800
C26 H26C 0.9800
C27 H27A 0.9800
C27 H27B 0.9800
C27 H27C 0.9800
C28 H28A 0.9800
C28 H28B 0.9800
C28 H28C 0.9800
O31 C31 1.451(4)
O31 C34 1.435(4)
O31 Li1 1.918(6)
C31 H31A 0.9900
C31 H31B 0.9900
C31 C32 1.498(6)
C32 H32A 0.9900
C32 H32B 0.9900
C32 C33 1.542(6)
C33 H33A 0.9900
C33 H33B 0.9900
C33 C34 1.483(6)
C34 H34A 0.9900
C34 H34B 0.9900
O41 C41 1.420(5)
O41 C44 1.426(4)
O41 Li1 1.916(7)
C41 H41A 0.9900
C41 H41B 0.9900
C41 C42 1.395(6)
C42 H42A 0.9900
C42 H42B 0.9900
C42 C43 1.597(8)
C43 H43A 0.9900
C43 H43B 0.9900
C43 C44 1.544(7)
C44 H44A 0.9900
C44 H44B 0.9900
O51 C51A 1.379(9)
O51 C54A 1.420(10)
O51 C51B 1.359(9)
O51 C54B 1.454(7)
O51 Li1 1.917(7)
C51A H51A 0.9900
C51A H51B 0.9900
C51A C52A 1.477(12)
C52A H52A 0.9900
C52A H52B 0.9900
C52A C53A 1.443(12)
C53A H53A 0.9900
C53A H53B 0.9900
C53A C54A 1.462(12)
C54A H54A 0.9900
C54A H54B 0.9900
C51B H51C 0.9900
C51B H51D 0.9900
C51B C52B 1.427(10)
C52B H52C 0.9900
C52B H52D 0.9900
C52B C53B 1.465(12)
C53B H53C 0.9900
C53B H53D 0.9900
C53B C54B 1.474(10)
C54B H54C 0.9900
C54B H54D 0.9900
Li1 HA 1.90(3)

loop_
_geom_torsion_atom_site_label_1
_geom_torsion_atom_site_label_2
_geom_torsion_atom_site_label_3
_geom_torsion_atom_site_label_4
_geom_torsion
Al1 N1 C1 C2 175.9(3)
Al1 N1 C1 C20 -10.0(5)
Al1 N1 C4 C3 -176.6(2)
Al1 N1 C4 C5 2.6(4)
Al1 N2 C6 C5 14.7(4)
Al1 N2 C6 C7 -167.7(2)
Al1 N2 C9 C8 165.7(2)
Al1 N2 C9 C10 -20.5(4)
N1 Al1 N2 C6 26.2(2)
N1 Al1 N2 C9 -138.4(3)
N1 C1 C2 C3 0.6(4)
N1 C1 C20 C19 -73.3(4)
N1 C1 C20 C27 51.0(4)
N1 C1 C20 C28 169.5(3)
N1 C4 C5 C6 44.6(4)
N1 C4 C5 C21 -77.9(4)
N1 C4 C5 C22 165.6(3)
N2 Al1 N1 C1 148.7(3)
N2 Al1 N1 C4 -34.6(2)
N2 C6 C7 C8 -0.6(4)
N2 C9 C10 C11 61.6(4)
N2 C9 C10 C23 -60.8(4)
N2 C9 C10 C24 -177.8(3)
N3 C11 C12 C13 -1.0(4)
N3 C14 C15 C16 -65.2(4)
N3 C14 C15 C25 175.8(3)
N3 C14 C15 C26 56.6(4)
N4 C16 C17 C18 1.1(4)
N4 C19 C20 C1 84.8(4)
N4 C19 C20 C27 -39.3(4)
N4 C19 C20 C28 -157.1(3)
C1 N1 C4 C3 1.0(4)
C1 N1 C4 C5 -179.9(3)
C1 C2 C3 C4 0.0(4)
C2 C1 C20 C19 99.8(4)
C2 C1 C20 C27 -136.0(4)
C2 C1 C20 C28 -17.4(5)
C2 C3 C4 N1 -0.6(4)
C2 C3 C4 C5 -179.7(3)
C3 C4 C5 C6 -136.4(3)
C3 C4 C5 C21 101.1(4)
C3 C4 C5 C22 -15.4(5)
C4 N1 C1 C2 -1.0(3)
C4 N1 C1 C20 173.1(3)
C4 C5 C6 N2 -54.6(4)
C4 C5 C6 C7 128.3(4)
C5 C6 C7 C8 176.7(3)
C6 N2 C9 C8 -0.3(3)
C6 N2 C9 C10 173.6(3)
C6 C7 C8 C9 0.5(4)
C7 C8 C9 N2 -0.1(4)
C7 C8 C9 C10 -173.5(3)
C8 C9 C10 C11 -125.8(4)
C8 C9 C10 C23 111.8(4)
C8 C9 C10 C24 -5.2(5)
C9 N2 C6 C5 -177.0(3)
C9 N2 C6 C7 0.6(3)
C9 C10 C11 N3 35.3(4)
C9 C10 C11 C12 -147.8(3)
C10 C11 C12 C13 -178.3(3)
C11 N3 C14 C13 -1.5(4)
C11 N3 C14 C15 176.2(3)
C11 C12 C13 C14 0.1(4)
C12 C13 C14 N3 0.9(4)
C12 C13 C14 C15 -176.6(3)
C13 C14 C15 C16 111.9(4)
C13 C14 C15 C25 -7.1(5)
C13 C14 C15 C26 -126.3(4)
C14 N3 C11 C10 179.1(3)
C14 N3 C11 C12 1.6(4)
C14 C15 C16 N4 -24.9(4)
C14 C15 C16 C17 163.9(3)
C15 C16 C17 C18 173.3(3)
C16 N4 C19 C18 1.4(4)
C16 N4 C19 C20 -175.5(3)
C16 C17 C18 C19 -0.3(4)
C17 C18 C19 N4 -0.7(4)
C17 C18 C19 C20 175.8(3)
C18 C19 C20 C1 -91.2(4)
C18 C19 C20 C27 144.7(4)
C18 C19 C20 C28 26.9(5)
C19 N4 C16 C15 -174.7(3)
C19 N4 C16 C17 -1.6(4)
C20 C1 C2 C3 -173.4(3)
C21 C5 C6 N2 67.8(4)
C21 C5 C6 C7 -109.3(4)
C22 C5 C6 N2 -175.8(3)
C22 C5 C6 C7 7.2(5)
C23 C10 C11 N3 156.6(3)
C23 C10 C11 C12 -26.5(5)
C24 C10 C11 N3 -86.0(4)
C24 C10 C11 C12 90.9(4)
C25 C15 C16 N4 95.5(3)
C25 C15 C16 C17 -75.7(4)
C26 C15 C16 N4 -146.8(3)
C26 C15 C16 C17 41.9(5)
O31 C31 C32 C33 24.2(5)
C31 O31 C34 C33 -26.8(4)
C31 C32 C33 C34 -39.6(4)
C32 C33 C34 O31 40.9(4)
C34 O31 C31 C32 0.8(5)
O41 C41 C42 C43 -19.4(7)
C41 O41 C44 C43 -31.7(5)
C41 C42 C43 C44 -0.9(6)
C42 C43 C44 O41 19.8(5)
C44 O41 C41 C42 34.7(7)
O51 C51A C52A C53A -29(3)
O51 C51B C52B C53B 9(2)
C51A O51 C54A C53A 2(2)
C51A C52A C53A C54A 29(3)
C52A C53A C54A O51 -20(2)
C54A O51 C51A C52A 16(2)
C51B O51 C54B C53B -2.8(12)
C51B C52B C53B C54B -10.3(18)
C52B C53B C54B O51 8.1(14)
C54B O51 C51B C52B -3.9(16)
Li1 O31 C31 C32 168.9(3)
Li1 O31 C34 C33 165.5(3)
Li1 O41 C41 C42 -148.4(5)
Li1 O41 C44 C43 151.5(4)
Li1 O51 C51A C52A -147.2(11)
Li1 O51 C54A C53A 168.9(13)
Li1 O51 C51B C52B 168.5(9)
Li1 O51 C54B C53B -175.8(6)
